data_1561686
loop_
_publ_author_name
'Zhao, Hua-Jun'
'Liu, Peng-Fei'

_publ_section_title
;
 Synthesis, crystal and electronic structure, and optical property of the
 pentanary chalcohalide Ba3KSb4S9Cl
;
_journal_name_full 'Journal of Solid State Chemistry'
_journal_page_first 37
_journal_page_last 41
_journal_paper_doi 10.1016/j.jssc.2015.08.047
_journal_volume 232
_journal_year 2015
_chemical_formula_sum 'Ba3 Cl K S9 Sb4'
_chemical_formula_weight 1262.12
_space_group_IT_number 58
_space_group_name_Hall '-P 2 2n'
_space_group_name_H-M_alt 'P n n m'
_symmetry_cell_setting orthorhombic
_symmetry_space_group_name_H-M 'P n n m'
_atom_sites_solution_hydrogens .
_atom_sites_solution_primary direct
_atom_sites_solution_secondary difmap
_cell_angle_alpha 90.00
_cell_angle_beta 90.00
_cell_angle_gamma 90.00
_cell_formula_units_Z 4
_cell_length_a 26.92(2)
_cell_length_b 8.139(6)
_cell_length_c 8.981(7)
_cell_measurement_reflns_used 4769
_cell_measurement_temperature 293(2)
_cell_measurement_theta_max 27.5867
_cell_measurement_theta_min 2.9224
_cell_volume 1968(3)
_computing_cell_refinement 'Bruker XSCANS'
_computing_data_collection 'Bruker XSCANS'
_computing_data_reduction 'Bruker SHELXTL'
_computing_molecular_graphics 'Bruker SHELXTL'
_computing_publication_material 'Bruker SHELXTL'
_computing_structure_refinement 'SHELXL-97 (Sheldrick, 1997)'
_computing_structure_solution 'SHELXS-97 (Sheldrick, 1990)'
_diffrn_ambient_temperature 293(2)
_diffrn_measured_fraction_theta_full 0.998
_diffrn_measured_fraction_theta_max 0.998
_diffrn_measurement_device_type 'Bruker P4'
_diffrn_measurement_method '\w scans'
_diffrn_radiation_monochromator graphite
_diffrn_radiation_source 'fine-focus sealed tube'
_diffrn_radiation_type MoK\a
_diffrn_radiation_wavelength 0.71073
_diffrn_reflns_av_R_equivalents 0.0355
_diffrn_reflns_av_sigmaI/netI 0.0222
_diffrn_reflns_limit_h_max 34
_diffrn_reflns_limit_h_min -34
_diffrn_reflns_limit_k_max 10
_diffrn_reflns_limit_k_min -10
_diffrn_reflns_limit_l_max 11
_diffrn_reflns_limit_l_min -11
_diffrn_reflns_number 14677
_diffrn_reflns_theta_full 27.48
_diffrn_reflns_theta_max 27.48
_diffrn_reflns_theta_min 2.39
_exptl_absorpt_coefficient_mu 12.591
_exptl_absorpt_correction_T_max 1.0000
_exptl_absorpt_correction_T_min 0.7562
_exptl_absorpt_correction_type multi-scan
_exptl_crystal_colour red
_exptl_crystal_density_diffrn 4.260
_exptl_crystal_density_method 'not measured'
_exptl_crystal_description Prism
_exptl_crystal_F_000 2208
_exptl_crystal_size_max 0.3
_exptl_crystal_size_mid 0.05
_exptl_crystal_size_min 0.05
_refine_diff_density_max 3.046
_refine_diff_density_min -2.779
_refine_diff_density_rms 0.506
_refine_ls_extinction_method none
_refine_ls_goodness_of_fit_ref 1.115
_refine_ls_hydrogen_treatment .
_refine_ls_matrix_type full
_refine_ls_number_parameters 98
_refine_ls_number_reflns 2401
_refine_ls_number_restraints 0
_refine_ls_restrained_S_all 1.115
_refine_ls_R_factor_all 0.0422
_refine_ls_R_factor_gt 0.0381
_refine_ls_shift/su_max 0.001
_refine_ls_shift/su_mean 0.000
_refine_ls_structure_factor_coef Fsqd
_refine_ls_weighting_details 'calc w=1/[\s^2^(Fo^2^)+(0.0387P)^2^+21.2214P] where P=(Fo^2^+2Fc^2^)/3'
_refine_ls_weighting_scheme calc
_refine_ls_wR_factor_gt 0.0885
_refine_ls_wR_factor_ref 0.0912
_reflns_number_gt 2226
_reflns_number_total 2401
_reflns_threshold_expression >2sigma(I)
_cod_data_source_file mmc4.cif
_cod_data_source_block a
_cod_depositor_comments
;
The following automatic conversions were performed:

data item '_exptl_absorpt_correction_type' value 'Multi-scan' was
changed to 'multi-scan' in accordance with the built-in table derived
from the CIF Core dictionary named 'cif_core.dic' version 2.4.5 last
updated on 2014-11-21.

data item '_symmetry_cell_setting' value 'Orthorhombic' was changed
to 'orthorhombic' in accordance with the built-in table derived from
the CIF Core dictionary named 'cif_core.dic' version 2.4.5 last
updated on 2014-11-21.

Automatic conversion script
Id: cif_fix_values 8369 2020-08-20 11:38:08Z andrius 
;
_cod_original_cell_volume 1968(2)
_cod_original_sg_symbol_H-M Pnnm
_cod_database_code 1561686

loop_
_symmetry_equiv_pos_as_xyz
'x, y, z'
'-x, -y, z'
'-x+1/2, y+1/2, -z+1/2'
'x+1/2, -y+1/2, -z+1/2'
'-x, -y, -z'
'x, y, -z'
'x-1/2, -y-1/2, z-1/2'
'-x-1/2, y-1/2, z-1/2'

loop_
_atom_site_label
_atom_site_type_symbol
_atom_site_fract_x
_atom_site_fract_y
_atom_site_fract_z
_atom_site_U_iso_or_equiv
_atom_site_adp_type
_atom_site_occupancy
_atom_site_symmetry_multiplicity
_atom_site_calc_flag
_atom_site_refinement_flags
_atom_site_disorder_assembly
_atom_site_disorder_group
Ba1 Ba 0.56731(2) 0.65657(9) 0.25084(7) 0.01997(17) Uani 0.50 1 d P . .
Ba2 Ba 0.297238(14) 0.01318(5) 0.24788(4) 0.01373(12) Uani 1 1 d . . .
K1 K 0.56731(2) 0.65657(9) 0.25084(7) 0.01997(17) Uani 0.50 1 d P . .
Sb1 Sb 0.16308(2) 0.07020(8) 0.0000 0.01480(15) Uani 1 2 d S . .
Sb2 Sb 0.15645(3) 0.05799(9) 0.5000 0.0379(2) Uani 1 2 d S . .
Sb3 Sb 0.06346(2) 0.38776(8) 0.5000 0.01586(16) Uani 1 2 d S . .
Sb4 Sb 0.05910(2) 0.38352(9) 0.0000 0.02125(17) Uani 1 2 d S . .
S1 S 0.11747(9) 0.6237(3) 0.5000 0.0168(5) Uani 1 2 d S . .
S2 S 0.22895(8) 0.2184(3) 0.5000 0.0149(4) Uani 1 2 d S . .
S3 S 0.11778(8) 0.6029(3) 0.0000 0.0167(5) Uani 1 2 d S . .
S4 S 0.0000 0.5000 0.1935(3) 0.0215(5) Uani 1 2 d S . .
S5 S 0.10637(6) 0.2390(2) 0.29941(19) 0.0170(3) Uani 1 1 d . . .
S6 S 0.23587(9) 0.2407(3) 0.0000 0.0159(4) Uani 1 2 d S . .
S7 S 0.68315(6) 0.5972(2) 0.28312(19) 0.0150(3) Uani 1 1 d . . .
Cl1 Cl 0.0000 0.0000 0.5000 0.0271(8) Uani 1 4 d S . .
Cl2 Cl 0.0000 0.0000 0.0000 0.0297(8) Uani 1 4 d S . .

loop_
_atom_site_aniso_label
_atom_site_aniso_U_11
_atom_site_aniso_U_22
_atom_site_aniso_U_33
_atom_site_aniso_U_23
_atom_site_aniso_U_13
_atom_site_aniso_U_12
Ba1 0.0222(3) 0.0212(3) 0.0165(3) 0.0025(2) -0.0023(2) -0.0067(3)
Ba2 0.0166(2) 0.0124(2) 0.0122(2) 0.00059(14) -0.00056(14) -0.00154(14)
K1 0.0222(3) 0.0212(3) 0.0165(3) 0.0025(2) -0.0023(2) -0.0067(3)
Sb1 0.0140(3) 0.0172(3) 0.0132(3) 0.000 0.000 0.0018(2)
Sb2 0.0136(3) 0.0100(3) 0.0901(7) 0.000 0.000 -0.0016(2)
Sb3 0.0152(3) 0.0154(3) 0.0170(3) 0.000 0.000 0.0038(2)
Sb4 0.0157(3) 0.0230(4) 0.0250(4) 0.000 0.000 -0.0005(2)
S1 0.0216(11) 0.0127(11) 0.0160(11) 0.000 0.000 0.0011(8)
S2 0.0144(10) 0.0117(11) 0.0187(11) 0.000 0.000 -0.0019(8)
S3 0.0152(10) 0.0180(11) 0.0168(11) 0.000 0.000 -0.0023(8)
S4 0.0161(10) 0.0373(15) 0.0111(11) 0.000 0.000 0.0046(9)
S5 0.0207(7) 0.0166(8) 0.0137(8) -0.0018(7) 0.0003(6) 0.0031(6)
S6 0.0222(11) 0.0109(10) 0.0145(11) 0.000 0.000 -0.0009(8)
S7 0.0180(7) 0.0107(7) 0.0162(8) 0.0017(6) -0.0008(6) -0.0007(6)
Cl1 0.0222(16) 0.035(2) 0.0238(19) 0.000 0.000 0.0038(14)
Cl2 0.0268(18) 0.037(2) 0.026(2) 0.000 0.000 0.0051(15)

loop_
_atom_type_symbol
_atom_type_description
_atom_type_scat_dispersion_real
_atom_type_scat_dispersion_imag
_atom_type_scat_source
S S 0.1246 0.1234 'International Tables Vol C Tables 4.2.6.8 and 6.1.1.4'
Cl Cl 0.1484 0.1585 'International Tables Vol C Tables 4.2.6.8 and 6.1.1.4'
K K 0.2009 0.2494 'International Tables Vol C Tables 4.2.6.8 and 6.1.1.4'
Sb Sb -0.5866 1.5461 'International Tables Vol C Tables 4.2.6.8 and 6.1.1.4'
Ba Ba -0.3244 2.2819 'International Tables Vol C Tables 4.2.6.8 and 6.1.1.4'

loop_
_geom_angle_atom_site_label_1
_geom_angle_atom_site_label_2
_geom_angle_atom_site_label_3
_geom_angle
_geom_angle_site_symmetry_1
_geom_angle_site_symmetry_3
Cl2 Ba1 Cl1 90.77(6) 3 3
Cl2 Ba1 S7 116.08(5) 3 .
Cl1 Ba1 S7 124.62(4) 3 .
Cl2 Ba1 S1 167.47(5) 3 7_675
Cl1 Ba1 S1 88.00(6) 3 7_675
S7 Ba1 S1 74.48(6) . 7_675
Cl2 Ba1 S3 89.72(6) 3 7_676
Cl1 Ba1 S3 165.46(5) 3 7_676
S7 Ba1 S3 67.65(6) . 7_676
S1 Ba1 S3 88.38(7) 7_675 7_676
Cl2 Ba1 S4 85.46(5) 3 3
Cl1 Ba1 S4 97.58(5) 3 3
S7 Ba1 S4 129.97(4) . 3
S1 Ba1 S4 82.35(7) 7_675 3
S3 Ba1 S4 67.98(6) 7_676 3
Cl2 Ba1 S5 83.66(5) 3 4
Cl1 Ba1 S5 72.68(4) 3 4
S7 Ba1 S5 64.25(4) . 4
S1 Ba1 S5 107.81(6) 7_675 4
S3 Ba1 S5 121.80(6) 7_676 4
S4 Ba1 S5 165.25(4) 3 4
Cl2 Ba1 Sb2 127.64(5) 3 7_665
Cl1 Ba1 Sb2 75.48(5) 3 7_665
S7 Ba1 Sb2 49.46(4) . 7_665
S1 Ba1 Sb2 63.98(6) 7_675 7_665
S3 Ba1 Sb2 115.27(6) 7_676 7_665
S4 Ba1 Sb2 145.59(5) 3 7_665
S5 Ba1 Sb2 43.97(3) 4 7_665
Cl2 Ba1 Sb1 77.29(5) 3 7_666
Cl1 Ba1 Sb1 126.90(5) 3 7_666
S7 Ba1 Sb1 38.83(4) . 7_666
S1 Ba1 Sb1 113.21(6) 7_675 7_666
S3 Ba1 Sb1 67.30(6) 7_676 7_666
S4 Ba1 Sb1 131.80(5) 3 7_666
S5 Ba1 Sb1 54.80(4) 4 7_666
Sb2 Ba1 Sb1 72.42(5) 7_665 7_666
Cl2 Ba1 Ba1 45.29(3) 3 2_665
Cl1 Ba1 Ba1 45.48(3) 3 2_665
S7 Ba1 Ba1 135.83(6) . 2_665
S1 Ba1 Ba1 132.17(4) 7_675 2_665
S3 Ba1 Ba1 133.19(4) 7_676 2_665
S4 Ba1 Ba1 92.14(6) 3 2_665
S5 Ba1 Ba1 73.13(6) 4 2_665
Sb2 Ba1 Ba1 104.90(5) 7_665 2_665
Sb1 Ba1 Ba1 105.66(5) 7_666 2_665
Cl2 Ba1 K1 45.29(3) 3 2_665
Cl1 Ba1 K1 45.48(3) 3 2_665
S7 Ba1 K1 135.83(6) . 2_665
S1 Ba1 K1 132.17(4) 7_675 2_665
S3 Ba1 K1 133.19(4) 7_676 2_665
S4 Ba1 K1 92.14(6) 3 2_665
S5 Ba1 K1 73.13(6) 4 2_665
Sb2 Ba1 K1 104.90(5) 7_665 2_665
Sb1 Ba1 K1 105.66(5) 7_666 2_665
Ba1 Ba1 K1 0.000(19) 2_665 2_665
Cl2 Ba1 K1 44.71(3) 3 6_556
Cl1 Ba1 K1 135.48(3) 3 6_556
S7 Ba1 K1 84.75(3) . 6_556
S1 Ba1 K1 135.16(4) 7_675 6_556
S3 Ba1 K1 46.80(4) 7_676 6_556
S4 Ba1 K1 81.47(4) 3 6_556
S5 Ba1 K1 97.59(3) 4 6_556
Sb2 Ba1 K1 127.20(3) 7_665 6_556
Sb1 Ba1 K1 54.79(3) 7_666 6_556
Ba1 Ba1 K1 90.0 2_665 6_556
K1 Ba1 K1 90.0 2_665 6_556
S7 Ba2 S7 116.06(4) 4_455 2_665
S7 Ba2 S6 67.19(5) 4_455 3_545
S7 Ba2 S6 129.65(5) 2_665 3_545
S7 Ba2 S3 141.63(5) 4_455 3_545
S7 Ba2 S3 66.57(5) 2_665 3_545
S6 Ba2 S3 82.22(6) 3_545 3_545
S7 Ba2 S1 132.72(5) 4_455 3_545
S7 Ba2 S1 71.75(5) 2_665 3_545
S6 Ba2 S1 146.14(6) 3_545 3_545
S3 Ba2 S1 85.46(7) 3_545 3_545
S7 Ba2 S6 67.89(6) 4_455 .
S7 Ba2 S6 66.50(6) 2_665 .
S6 Ba2 S6 134.37(4) 3_545 .
S3 Ba2 S6 132.75(7) 3_545 .
S1 Ba2 S6 75.20(7) 3_545 .
S7 Ba2 S2 62.66(5) 4_455 3_545
S7 Ba2 S2 143.42(5) 2_665 3_545
S6 Ba2 S2 85.28(7) 3_545 3_545
S3 Ba2 S2 139.52(6) 3_545 3_545
S1 Ba2 S2 83.91(6) 3_545 3_545
S6 Ba2 S2 81.35(7) . 3_545
S7 Ba2 S2 71.00(6) 4_455 .
S7 Ba2 S2 62.32(5) 2_665 .
S6 Ba2 S2 73.94(7) 3_545 .
S3 Ba2 S2 78.87(7) 3_545 .
S1 Ba2 S2 134.01(6) 3_545 .
S6 Ba2 S2 84.42(6) . .
S2 Ba2 S2 133.55(4) 3_545 .
S7 Ba2 S5 121.86(6) 4_455 3_545
S7 Ba2 S5 121.62(6) 2_665 3_545
S6 Ba2 S5 81.52(6) 3_545 3_545
S3 Ba2 S5 72.91(6) 3_545 3_545
S1 Ba2 S5 64.71(6) 3_545 3_545
S6 Ba2 S5 130.54(5) . 3_545
S2 Ba2 S5 67.22(6) 3_545 3_545
S2 Ba2 S5 144.70(4) . 3_545
S7 Ba2 Ba2 85.03(3) 4_455 6
S7 Ba2 Ba2 95.62(3) 2_665 6
S6 Ba2 Ba2 133.45(4) 3_545 6
S3 Ba2 Ba2 133.32(4) 3_545 6
S1 Ba2 Ba2 47.92(4) 3_545 6
S6 Ba2 Ba2 48.10(4) . 6
S2 Ba2 Ba2 48.32(4) 3_545 6
S2 Ba2 Ba2 132.35(4) . 6
S5 Ba2 Ba2 82.93(3) 3_545 6
S7 Ba2 Ba2 94.97(3) 4_455 6_556
S7 Ba2 Ba2 84.38(3) 2_665 6_556
S6 Ba2 Ba2 46.55(4) 3_545 6_556
S3 Ba2 Ba2 46.68(4) 3_545 6_556
S1 Ba2 Ba2 132.08(4) 3_545 6_556
S6 Ba2 Ba2 131.90(4) . 6_556
S2 Ba2 Ba2 131.68(4) 3_545 6_556
S2 Ba2 Ba2 47.65(4) . 6_556
S5 Ba2 Ba2 97.07(3) 3_545 6_556
Ba2 Ba2 Ba2 180.000(14) 6 6_556
S7 Ba2 K1 159.41(4) 4_455 2_665
S7 Ba2 K1 44.39(4) 2_665 2_665
S6 Ba2 K1 127.84(4) 3_545 2_665
S3 Ba2 K1 46.12(4) 3_545 2_665
S1 Ba2 K1 44.52(4) 3_545 2_665
S6 Ba2 K1 94.20(6) . 2_665
S2 Ba2 K1 126.77(4) 3_545 2_665
S2 Ba2 K1 98.13(6) . 2_665
S5 Ba2 K1 77.24(6) 3_545 2_665
Ba2 Ba2 K1 90.337(9) 6 2_665
Ba2 Ba2 K1 89.663(9) 6_556 2_665
S6 Sb1 S7 98.17(6) . 7_565
S6 Sb1 S7 98.17(6) . 4_455
S7 Sb1 S7 106.09(10) 7_565 4_455
S6 Sb1 Ba1 144.79(3) . 7_565
S7 Sb1 Ba1 54.59(5) 7_565 7_565
S7 Sb1 Ba1 110.01(6) 4_455 7_565
S6 Sb1 K1 144.79(3) . 7_565
S7 Sb1 K1 54.59(5) 7_565 7_565
S7 Sb1 K1 110.01(6) 4_455 7_565
Ba1 Sb1 K1 0.00(2) 7_565 7_565
S6 Sb1 Ba1 144.79(3) . 4_455
S7 Sb1 Ba1 110.01(6) 7_565 4_455
S7 Sb1 Ba1 54.59(5) 4_455 4_455
Ba1 Sb1 Ba1 70.43(5) 7_565 4_455
K1 Sb1 Ba1 70.43(5) 7_565 4_455
S6 Sb1 K1 144.79(3) . 4_455
S7 Sb1 K1 110.01(6) 7_565 4_455
S7 Sb1 K1 54.59(5) 4_455 4_455
Ba1 Sb1 K1 70.43(5) 7_565 4_455
K1 Sb1 K1 70.43(5) 7_565 4_455
Ba1 Sb1 K1 0.00(2) 4_455 4_455
S2 Sb2 S5 96.43(7) . .
S2 Sb2 S5 96.43(7) . 6_556
S5 Sb2 S5 84.11(9) . 6_556
S2 Sb2 S7 92.06(5) . 4_455
S5 Sb2 S7 77.15(7) . 4_455
S5 Sb2 S7 160.19(5) 6_556 4_455
S2 Sb2 S7 92.06(5) . 7_566
S5 Sb2 S7 160.19(5) . 7_566
S5 Sb2 S7 77.15(7) 6_556 7_566
S7 Sb2 S7 120.51(8) 4_455 7_566
S2 Sb2 Ba1 142.74(3) . 4_455
S5 Sb2 Ba1 61.89(6) . 4_455
S5 Sb2 Ba1 109.81(6) 6_556 4_455
S7 Sb2 Ba1 55.32(5) 4_455 4_455
S7 Sb2 Ba1 118.74(5) 7_566 4_455
S2 Sb2 K1 142.74(3) . 4_455
S5 Sb2 K1 61.89(6) . 4_455
S5 Sb2 K1 109.81(6) 6_556 4_455
S7 Sb2 K1 55.32(5) 4_455 4_455
S7 Sb2 K1 118.74(5) 7_566 4_455
Ba1 Sb2 K1 0.00(3) 4_455 4_455
S2 Sb2 Ba1 142.74(3) . 7_566
S5 Sb2 Ba1 109.81(6) . 7_566
S5 Sb2 Ba1 61.89(6) 6_556 7_566
S7 Sb2 Ba1 118.74(5) 4_455 7_566
S7 Sb2 Ba1 55.32(5) 7_566 7_566
Ba1 Sb2 Ba1 74.40(6) 4_455 7_566
K1 Sb2 Ba1 74.40(6) 4_455 7_566
S2 Sb2 K1 142.74(3) . 7_566
S5 Sb2 K1 109.81(6) . 7_566
S5 Sb2 K1 61.89(6) 6_556 7_566
S7 Sb2 K1 118.74(5) 4_455 7_566
S7 Sb2 K1 55.32(5) 7_566 7_566
Ba1 Sb2 K1 74.40(6) 4_455 7_566
K1 Sb2 K1 74.40(6) 4_455 7_566
Ba1 Sb2 K1 0.00(3) 7_566 7_566
S1 Sb3 S5 96.27(7) . 6_556
S1 Sb3 S5 96.27(7) . .
S5 Sb3 S5 94.22(10) 6_556 .
S3 Sb4 S4 97.79(6) . 5_565
S3 Sb4 S4 97.79(6) . .
S4 Sb4 S4 86.37(10) 5_565 .
Sb3 S1 K1 101.08(7) . 7_576
Sb3 S1 Ba1 101.08(7) . 7_576
K1 S1 Ba1 0.00(2) 7_576 7_576
Sb3 S1 K1 101.08(7) . 4_465
K1 S1 K1 90.31(8) 7_576 4_465
Ba1 S1 K1 90.31(8) 7_576 4_465
Sb3 S1 Ba1 101.08(7) . 4_465
K1 S1 Ba1 90.31(8) 7_576 4_465
Ba1 S1 Ba1 90.31(8) 7_576 4_465
K1 S1 Ba1 0.00(2) 4_465 4_465
Sb3 S1 Ba2 101.61(7) . 8_666
K1 S1 Ba2 88.34(5) 7_576 8_666
Ba1 S1 Ba2 88.34(5) 7_576 8_666
K1 S1 Ba2 157.11(8) 4_465 8_666
Ba1 S1 Ba2 157.11(8) 4_465 8_666
Sb3 S1 Ba2 101.61(7) . 3
K1 S1 Ba2 157.11(8) 7_576 3
Ba1 S1 Ba2 157.11(8) 7_576 3
K1 S1 Ba2 88.34(5) 4_465 3
Ba1 S1 Ba2 88.34(5) 4_465 3
Ba2 S1 Ba2 84.15(8) 8_666 3
Sb2 S2 Ba2 102.92(7) . 8_666
Sb2 S2 Ba2 102.92(7) . 3
Ba2 S2 Ba2 83.37(8) 8_666 3
Sb2 S2 Ba2 100.26(7) . .
Ba2 S2 Ba2 156.82(7) 8_666 .
Ba2 S2 Ba2 91.33(5) 3 .
Sb2 S2 Ba2 100.26(7) . 6_556
Ba2 S2 Ba2 91.33(5) 8_666 6_556
Ba2 S2 Ba2 156.82(7) 3 6_556
Ba2 S2 Ba2 84.70(7) . 6_556
Sb4 S3 K1 99.97(7) . 4_465
Sb4 S3 Ba1 99.97(7) . 4_465
K1 S3 Ba1 0.00(2) 4_465 4_465
Sb4 S3 Ba1 99.97(7) . 7_575
K1 S3 Ba1 86.40(8) 4_465 7_575
Ba1 S3 Ba1 86.40(8) 4_465 7_575
Sb4 S3 K1 99.97(7) . 7_575
K1 S3 K1 86.40(8) 4_465 7_575
Ba1 S3 K1 86.40(8) 4_465 7_575
Ba1 S3 K1 0.00(3) 7_575 7_575
Sb4 S3 Ba2 107.08(7) . 3
K1 S3 Ba2 87.18(5) 4_465 3
Ba1 S3 Ba2 87.18(5) 4_465 3
Ba1 S3 Ba2 152.89(8) 7_575 3
K1 S3 Ba2 152.89(8) 7_575 3
Sb4 S3 Ba2 107.08(7) . 8_665
K1 S3 Ba2 152.89(8) 4_465 8_665
Ba1 S3 Ba2 152.89(8) 4_465 8_665
Ba1 S3 Ba2 87.18(5) 7_575 8_665
K1 S3 Ba2 87.18(5) 7_575 8_665
Ba2 S3 Ba2 86.64(8) 3 8_665
Sb4 S4 Sb4 93.63(10) 5_565 .
Sb4 S4 Ba1 94.26(5) 5_565 3_545
Sb4 S4 Ba1 97.40(5) . 3_545
Sb4 S4 K1 94.26(5) 5_565 3_545
Sb4 S4 K1 97.40(5) . 3_545
Ba1 S4 K1 0.000(19) 3_545 3_545
Sb4 S4 Ba1 97.40(5) 5_565 4_465
Sb4 S4 Ba1 94.26(5) . 4_465
Ba1 S4 Ba1 162.94(9) 3_545 4_465
K1 S4 Ba1 162.94(9) 3_545 4_465
Sb4 S4 K1 97.40(5) 5_565 4_465
Sb4 S4 K1 94.26(5) . 4_465
Ba1 S4 K1 162.94(9) 3_545 4_465
K1 S4 K1 162.94(9) 3_545 4_465
Ba1 S4 K1 0.00(3) 4_465 4_465
Sb3 S5 Sb2 90.83(8) . .
Sb3 S5 K1 114.60(7) . 4_455
Sb2 S5 K1 74.14(6) . 4_455
Sb3 S5 Ba1 114.60(7) . 4_455
Sb2 S5 Ba1 74.14(6) . 4_455
K1 S5 Ba1 0.00(2) 4_455 4_455
Sb3 S5 Ba2 97.18(7) . 3
Sb2 S5 Ba2 93.42(7) . 3
K1 S5 Ba2 145.59(5) 4_455 3
Ba1 S5 Ba2 145.59(5) 4_455 3
Sb1 S6 Ba2 99.69(7) . 3
Sb1 S6 Ba2 99.69(7) . 8_665
Ba2 S6 Ba2 86.91(8) 3 8_665
Sb1 S6 Ba2 94.78(7) . 6
Ba2 S6 Ba2 165.36(8) 3 6
Ba2 S6 Ba2 92.81(5) 8_665 6
Sb1 S6 Ba2 94.78(7) . .
Ba2 S6 Ba2 92.81(5) 3 .
Ba2 S6 Ba2 165.36(8) 8_665 .
Ba2 S6 Ba2 83.79(8) 6 .
Sb1 S7 Sb2 113.48(8) 7_666 7_665
Sb1 S7 Ba1 86.58(5) 7_666 .
Sb2 S7 Ba1 75.22(4) 7_665 .
Sb1 S7 Ba2 97.17(6) 7_666 4
Sb2 S7 Ba2 92.22(5) 7_665 4
Ba1 S7 Ba2 167.33(6) . 4
Sb1 S7 Ba2 131.54(7) 7_666 2_665
Sb2 S7 Ba2 112.23(6) 7_665 2_665
Ba1 S7 Ba2 90.12(5) . 2_665
Ba2 S7 Ba2 96.30(5) 4 2_665
K1 Cl1 Ba1 0.00(2) 3_545 3_545
K1 Cl1 K1 90.96(6) 3_545 8_656
Ba1 Cl1 K1 90.96(6) 3_545 8_656
K1 Cl1 Ba1 90.96(6) 3_545 8_656
Ba1 Cl1 Ba1 90.96(6) 3_545 8_656
K1 Cl1 Ba1 0.00(2) 8_656 8_656
K1 Cl1 K1 180.0 3_545 7_566
Ba1 Cl1 K1 180.0 3_545 7_566
K1 Cl1 K1 89.04(6) 8_656 7_566
Ba1 Cl1 K1 89.04(6) 8_656 7_566
K1 Cl1 Ba1 180.0 3_545 7_566
Ba1 Cl1 Ba1 180.0 3_545 7_566
K1 Cl1 Ba1 89.04(6) 8_656 7_566
Ba1 Cl1 Ba1 89.04(6) 8_656 7_566
K1 Cl1 Ba1 0.00(3) 7_566 7_566
K1 Cl1 Ba1 89.04(6) 3_545 4_455
Ba1 Cl1 Ba1 89.04(6) 3_545 4_455
K1 Cl1 Ba1 180.0 8_656 4_455
Ba1 Cl1 Ba1 180.0 8_656 4_455
K1 Cl1 Ba1 90.96(6) 7_566 4_455
Ba1 Cl1 Ba1 90.96(6) 7_566 4_455
K1 Cl1 K1 89.04(6) 3_545 4_455
Ba1 Cl1 K1 89.04(6) 3_545 4_455
K1 Cl1 K1 180.0 8_656 4_455
Ba1 Cl1 K1 180.0 8_656 4_455
K1 Cl1 K1 90.96(6) 7_566 4_455
Ba1 Cl1 K1 90.96(6) 7_566 4_455
Ba1 Cl1 K1 0.00(3) 4_455 4_455
K1 Cl2 Ba1 0.00(3) 8_655 8_655
K1 Cl2 Ba1 90.58(6) 8_655 3_545
Ba1 Cl2 Ba1 90.58(6) 8_655 3_545
K1 Cl2 K1 90.58(6) 8_655 3_545
Ba1 Cl2 K1 90.58(6) 8_655 3_545
Ba1 Cl2 K1 0.00(2) 3_545 3_545
K1 Cl2 Ba1 180.00(3) 8_655 4_455
Ba1 Cl2 Ba1 180.00(3) 8_655 4_455
Ba1 Cl2 Ba1 89.42(6) 3_545 4_455
K1 Cl2 Ba1 89.42(6) 3_545 4_455
K1 Cl2 K1 180.00(3) 8_655 4_455
Ba1 Cl2 K1 180.00(3) 8_655 4_455
Ba1 Cl2 K1 89.42(6) 3_545 4_455
K1 Cl2 K1 89.42(6) 3_545 4_455
Ba1 Cl2 K1 0.00(3) 4_455 4_455
K1 Cl2 Ba1 89.42(6) 8_655 7_565
Ba1 Cl2 Ba1 89.42(6) 8_655 7_565
Ba1 Cl2 Ba1 180.00(2) 3_545 7_565
K1 Cl2 Ba1 180.00(2) 3_545 7_565
Ba1 Cl2 Ba1 90.58(6) 4_455 7_565
K1 Cl2 Ba1 90.58(6) 4_455 7_565
K1 Cl2 K1 89.42(6) 8_655 7_565
Ba1 Cl2 K1 89.42(6) 8_655 7_565
Ba1 Cl2 K1 180.00(2) 3_545 7_565
K1 Cl2 K1 180.00(2) 3_545 7_565
Ba1 Cl2 K1 90.58(6) 4_455 7_565
K1 Cl2 K1 90.58(6) 4_455 7_565
Ba1 Cl2 K1 0.00(2) 7_565 7_565

loop_
_geom_bond_atom_site_label_1
_geom_bond_atom_site_label_2
_geom_bond_distance
_geom_bond_site_symmetry_2
Ba1 Cl2 3.1489(16) 3
Ba1 Cl1 3.1596(16) 3
Ba1 S7 3.169(3) .
Ba1 S1 3.177(2) 7_675
Ba1 S3 3.269(2) 7_676
Ba1 S4 3.368(2) 3
Ba1 S5 3.417(3) 4
Ba1 Sb2 3.7261(18) 7_665
Ba1 Sb1 3.8809(19) 7_666
Ba1 Ba1 4.431(3) 2_665
Ba1 K1 4.431(3) 2_665
Ba1 K1 4.476(4) 6_556
Ba2 S7 3.212(3) 4_455
Ba2 S7 3.230(3) 2_665
Ba2 S6 3.292(2) 3_545
Ba2 S3 3.301(2) 3_545
Ba2 S1 3.322(2) 3_545
Ba2 S6 3.334(2) .
Ba2 S2 3.348(2) 3_545
Ba2 S2 3.361(2) .
Ba2 S5 3.449(2) 3_545
Ba2 Ba2 4.453(3) 6
Ba2 Ba2 4.529(3) 6_556
Ba2 K1 4.530(3) 2_665
Sb1 S6 2.401(3) .
Sb1 S7 2.438(2) 7_565
Sb1 S7 2.438(2) 4_455
Sb1 Ba1 3.8809(19) 7_565
Sb1 K1 3.8809(19) 7_565
Sb1 Ba1 3.8809(19) 4_455
Sb1 K1 3.8809(19) 4_455
Sb2 S2 2.348(3) .
Sb2 S5 2.689(2) .
Sb2 S5 2.689(2) 6_556
Sb2 S7 2.929(2) 4_455
Sb2 S7 2.929(2) 7_566
Sb2 Ba1 3.7261(18) 4_455
Sb2 K1 3.7261(18) 4_455
Sb2 Ba1 3.7261(18) 7_566
Sb2 K1 3.7261(18) 7_566
Sb3 S1 2.409(3) .
Sb3 S5 2.459(2) 6_556
Sb3 S5 2.459(2) .
Sb4 S3 2.384(3) .
Sb4 S4 2.540(2) 5_565
Sb4 S4 2.540(2) .
S1 K1 3.177(2) 7_576
S1 Ba1 3.177(2) 7_576
S1 K1 3.177(2) 4_465
S1 Ba1 3.177(2) 4_465
S1 Ba2 3.322(2) 8_666
S1 Ba2 3.322(2) 3
S2 Ba2 3.348(2) 8_666
S2 Ba2 3.348(2) 3
S2 Ba2 3.361(2) 6_556
S3 K1 3.269(2) 4_465
S3 Ba1 3.269(2) 4_465
S3 Ba1 3.269(2) 7_575
S3 K1 3.269(2) 7_575
S3 Ba2 3.301(2) 3
S3 Ba2 3.301(2) 8_665
S4 Sb4 2.540(2) 5_565
S4 Ba1 3.368(2) 3_545
S4 K1 3.368(2) 3_545
S4 Ba1 3.368(2) 4_465
S4 K1 3.368(2) 4_465
S5 K1 3.417(3) 4_455
S5 Ba1 3.417(3) 4_455
S5 Ba2 3.449(2) 3
S6 Ba2 3.292(2) 3
S6 Ba2 3.292(2) 8_665
S6 Ba2 3.334(2) 6
S7 Sb1 2.438(2) 7_666
S7 Sb2 2.929(2) 7_665
S7 Ba2 3.212(3) 4
S7 Ba2 3.230(3) 2_665
Cl1 K1 3.1596(16) 3_545
Cl1 Ba1 3.1596(16) 3_545
Cl1 K1 3.1596(16) 8_656
Cl1 Ba1 3.1596(16) 8_656
Cl1 K1 3.1596(16) 7_566
Cl1 Ba1 3.1596(16) 7_566
Cl1 Ba1 3.1596(16) 4_455
Cl1 K1 3.1596(16) 4_455
Cl2 K1 3.1489(16) 8_655
Cl2 Ba1 3.1489(16) 8_655
Cl2 Ba1 3.1489(16) 3_545
Cl2 K1 3.1489(16) 3_545
Cl2 Ba1 3.1489(16) 4_455
Cl2 K1 3.1489(16) 4_455
Cl2 Ba1 3.1489(16) 7_565
Cl2 K1 3.1489(16) 7_565

_cod_database_fobs_code 1561686
